data_7059011
loop_
_publ_author_name
'Ganguly, Sayantan'
'Kar, Paramita'
'Chakraborty, Maharudra'
'Sarkar, Koushik'
'Ghosh, Ashutosh'

_publ_section_title
;
 Synthesis, structure and phenoxazinone synthase-like activity of three
 unprecedented alternating CoII--CoIII 1D chains
;
_journal_name_full 'New Journal of Chemistry'
_journal_paper_doi 10.1039/C9NJ03236C
_journal_year 2019
_chemical_absolute_configuration unk
_chemical_formula_moiety 'C40 H34 Co2 N6 O6, Cl O4, O'
_chemical_formula_sum 'C40 H34 Cl Co2 N6 O11'
_chemical_formula_weight 928.02
_space_group_crystal_system monoclinic
_space_group_IT_number 4
_space_group_name_Hall 'P 2yb'
_space_group_name_H-M_alt 'P 1 21 1'
_atom_sites_solution_hydrogens geom
_audit_creation_method SHELXL-2014/7
_audit_update_record
;
2019-10-28 deposited with the CCDC.	2019-11-06 downloaded from the CCDC.
;
_cell_angle_alpha 90.000(5)
_cell_angle_beta 118.230(5)
_cell_angle_gamma 90.000(5)
_cell_formula_units_Z 2
_cell_length_a 12.741(5)
_cell_length_b 14.392(5)
_cell_length_c 13.389(5)
_cell_measurement_reflns_used 6193
_cell_measurement_temperature 293(2)
_cell_measurement_theta_max 25.133
_cell_measurement_theta_min 1.726
_cell_volume 2163.1(14)
_computing_cell_refinement 'BRUKER APEX  II'
_computing_data_collection 'BRUKER APEX  II'
_computing_data_reduction 'BRUKER APEX  II'
_computing_molecular_graphics 'ORTEP III'
_computing_publication_material 'PLATON 97'
_computing_structure_refinement 'SHELXL-2014/7 (Sheldrick, 2014)'
_diffrn_ambient_temperature 293(2)
_diffrn_measured_fraction_theta_full 0.987
_diffrn_measured_fraction_theta_max 0.987
_diffrn_measurement_device_type 'CCD area detector'
_diffrn_measurement_method 'omega scan'
_diffrn_radiation_type MoK\a
_diffrn_radiation_wavelength 0.71073
_diffrn_reflns_av_R_equivalents 0.0587
_diffrn_reflns_av_unetI/netI 0.1344
_diffrn_reflns_Laue_measured_fraction_full 0.987
_diffrn_reflns_Laue_measured_fraction_max 0.987
_diffrn_reflns_limit_h_max 15
_diffrn_reflns_limit_h_min -14
_diffrn_reflns_limit_k_max 16
_diffrn_reflns_limit_k_min -17
_diffrn_reflns_limit_l_max 16
_diffrn_reflns_limit_l_min -13
_diffrn_reflns_number 10003
_diffrn_reflns_point_group_measured_fraction_full 0.804
_diffrn_reflns_point_group_measured_fraction_max 0.804
_diffrn_reflns_theta_full 25.133
_diffrn_reflns_theta_max 25.133
_diffrn_reflns_theta_min 1.726
_diffrn_source 'fine-focus sealed tube'
_exptl_absorpt_coefficient_mu 0.890
_exptl_absorpt_correction_T_max 0.756
_exptl_absorpt_correction_T_min 0.565
_exptl_absorpt_correction_type empirical
_exptl_absorpt_process_details SADABS
_exptl_crystal_colour red
_exptl_crystal_density_diffrn 1.424
_exptl_crystal_density_method 'not measured'
_exptl_crystal_description block
_exptl_crystal_F_000 949
_exptl_crystal_size_max 0.200
_exptl_crystal_size_mid 0.180
_exptl_crystal_size_min 0.160
_refine_diff_density_max 0.383
_refine_diff_density_min -0.551
_refine_diff_density_rms 0.074
_refine_ls_extinction_method none
_refine_ls_goodness_of_fit_ref 0.979
_refine_ls_hydrogen_treatment constr
_refine_ls_matrix_type full
_refine_ls_number_parameters 529
_refine_ls_number_reflns 6193
_refine_ls_number_restraints 2
_refine_ls_restrained_S_all 0.979
_refine_ls_R_factor_all 0.1300
_refine_ls_R_factor_gt 0.0645
_refine_ls_shift/su_max 0.004
_refine_ls_shift/su_mean 0.000
_refine_ls_structure_factor_coef Fsqd
_refine_ls_weighting_details 'w=1/[\s^2^(Fo^2^)+(0.0613P)^2^+0.1480P] where P=(Fo^2^+2Fc^2^)/3'
_refine_ls_weighting_scheme calc
_refine_ls_wR_factor_gt 0.1331
_refine_ls_wR_factor_ref 0.1637
_reflns_Friedel_coverage 0.562
_reflns_Friedel_fraction_full 0.605
_reflns_Friedel_fraction_max 0.605
_reflns_number_gt 3377
_reflns_number_total 6193
_reflns_threshold_expression 'I > 2\s(I)'
_cod_data_source_file c9nj03236c2.cif
_cod_data_source_block 1
_cod_depositor_comments
;
The following automatic conversions were performed:

data item '_chemical_absolute_configuration' value 'UNK' was changed
to 'unk' in accordance with the
/home/data/users/saulius/crontab/automatic-downloads/rss-feeds/RSC/lib/dictionaries/cif_core.dic
dictionary named 'cif_core.dic' version 2.4.2 last updated on
2011-04-26.

Automatic conversion script
Id: cif_fix_values 6909 2019-04-08 15:41:33Z antanas 
;
_cod_original_sg_symbol_H-M 'P 21'
_cod_database_code 7059011
_shelx_shelxl_version_number 2014/7
_shelx_space_group_comment
;
The symmetry employed for this shelxl refinement is uniquely defined
by the following loop, which should always be used as a source of
symmetry information in preference to the above space-group names.
They are only intended as comments.
;
_shelx_estimated_absorpt_t_min 0.842
_shelx_estimated_absorpt_t_max 0.871

loop_
_space_group_symop_operation_xyz
'x, y, z'
'-x, y+1/2, -z'

loop_
_atom_site_label
_atom_site_type_symbol
_atom_site_fract_x
_atom_site_fract_y
_atom_site_fract_z
_atom_site_U_iso_or_equiv
_atom_site_adp_type
_atom_site_occupancy
_atom_site_site_symmetry_order
_atom_site_calc_flag
_atom_site_refinement_flags_posn
_atom_site_refinement_flags_adp
_atom_site_refinement_flags_occupancy
_atom_site_disorder_assembly
_atom_site_disorder_group
Co1 Co 0.35157(13) 0.59272(11) 0.71521(12) 0.0481(5) Uani 1 1 d . . . A 1
Co2 Co 0.39117(13) 0.23141(12) 0.85809(12) 0.0494(5) Uani 1 1 d . . . A 1
O3 O 0.4319(6) 0.6487(6) 0.8637(6) 0.049(2) Uani 1 1 d . . . A 1
O5 O 0.3835(7) 0.4721(6) 0.7820(6) 0.055(2) Uani 1 1 d . . . A 1
N2 N 0.5009(8) 0.5973(8) 0.7208(8) 0.048(2) Uani 1 1 d . . . A 1
O1 O 0.3189(8) 0.7112(6) 0.6486(7) 0.066(3) Uani 1 1 d . . . A 1
N5 N 0.4815(9) 0.1031(9) 0.8779(8) 0.060(3) Uani 1 1 d . . . A 1
O4 O 0.6070(6) 0.7102(6) 0.9883(6) 0.053(2) Uani 1 1 d . . . A 1
O2 O 0.2723(8) 0.5374(6) 0.5718(7) 0.064(3) Uani 1 1 d . . . A 1
N4 N 0.2095(10) 0.1811(7) 0.7753(9) 0.059(3) Uani 1 1 d . . . A 1
N1 N 0.2131(7) 0.5880(8) 0.7305(7) 0.049(2) Uani 1 1 d . . . A 1
N6 N 0.5714(9) 0.2717(8) 0.9191(9) 0.059(3) Uani 1 1 d . . . A 1
O6 O 0.3066(7) 0.3588(6) 0.8415(7) 0.062(2) Uani 1 1 d . . . A 1
N3 N 0.3445(9) 0.2351(9) 0.6815(8) 0.061(3) Uani 1 1 d . . . A 1
C26 C 0.1556(12) 0.1864(8) 0.6626(12) 0.058(4) Uani 1 1 d . . . A 1
C40 C 0.6157(13) 0.3612(12) 0.9393(12) 0.077(5) Uani 1 1 d . . . A 1
H40 H 0.5641 0.4100 0.9302 0.092 Uiso 1 1 calc R U . A 1
C10 C 0.3004(12) 0.4369(9) 0.7986(9) 0.050(3) Uani 1 1 d . . . A 1
C7 C 0.1511(11) 0.6567(12) 0.7322(11) 0.066(5) Uani 1 1 d . . . A 1
H7 H 0.0932 0.6463 0.7547 0.079 Uiso 1 1 calc R U . A 1
C34 C 0.6677(14) 0.0290(14) 0.9397(13) 0.078(5) Uani 1 1 d . . . A 1
H34 H 0.7487 0.0340 0.9623 0.093 Uiso 1 1 calc R U . A 1
C18 C 0.5944(11) 0.6448(10) 0.8205(10) 0.057(4) Uani 1 1 d . . . A 1
H18 H 0.6604 0.6013 0.8608 0.069 Uiso 1 1 calc R U . A 1
C8 C 0.1887(10) 0.4957(10) 0.7595(11) 0.060(4) Uani 1 1 d . . . A 1
H8 H 0.1692 0.5012 0.8218 0.072 Uiso 1 1 calc R U . A 1
C6 C 0.1660(13) 0.7499(10) 0.7011(12) 0.067(4) Uani 1 1 d . . . A 1
C16 C 0.4444(14) 0.5216(9) 0.5412(11) 0.063(4) Uani 1 1 d . . . A 1
C20 C 0.5409(11) 0.6686(8) 0.8964(10) 0.047(3) Uani 1 1 d . . . A 1
C30 C 0.1443(11) 0.1638(10) 0.8240(14) 0.075(5) Uani 1 1 d . . . A 1
H30 H 0.1825 0.1581 0.9025 0.090 Uiso 1 1 calc R U . A 1
C25 C 0.2323(14) 0.2087(9) 0.6113(11) 0.068(4) Uani 1 1 d . . . A 1
C17 C 0.5259(12) 0.5620(10) 0.6459(12) 0.068(4) Uani 1 1 d . . . A 1
H17 H 0.6055 0.5632 0.6624 0.082 Uiso 1 1 calc R U . A 1
C27 C 0.0339(15) 0.1759(10) 0.5966(13) 0.081(5) Uani 1 1 d . . . A 1
H27 H -0.0016 0.1800 0.5180 0.097 Uiso 1 1 calc R U . A 1
C28 C -0.0341(15) 0.1591(11) 0.6512(15) 0.085(5) Uani 1 1 d . . . A 1
H28 H -0.1162 0.1520 0.6092 0.102 Uiso 1 1 calc R U . A 1
C31 C 0.4305(14) 0.0207(11) 0.8581(12) 0.077(4) Uani 1 1 d . . . A 1
H31 H 0.3480 0.0171 0.8266 0.092 Uiso 1 1 calc R U . A 1
C36 C 0.6496(11) 0.2030(11) 0.9366(11) 0.062(4) Uani 1 1 d . . . A 1
C35 C 0.5971(13) 0.1092(11) 0.9174(10) 0.061(4) Uani 1 1 d . . . A 1
C5 C 0.0956(14) 0.8183(12) 0.7075(14) 0.091(5) Uani 1 1 d . . . A 1
H5 H 0.0434 0.8040 0.7357 0.109 Uiso 1 1 calc R U . A 1
C37 C 0.7680(12) 0.2189(15) 0.9725(14) 0.100(5) Uani 1 1 d . . . A 1
H37 H 0.8207 0.1698 0.9865 0.120 Uiso 1 1 calc R U . A 1
C11 C 0.3209(14) 0.5143(9) 0.5092(11) 0.062(4) Uani 1 1 d . . . A 1
C9 C 0.0847(11) 0.4485(10) 0.6585(12) 0.078(5) Uani 1 1 d . . . A 1
H9A H 0.0960 0.4537 0.5927 0.116 Uiso 1 1 calc R U . A 1
H9B H 0.0114 0.4782 0.6441 0.116 Uiso 1 1 calc R U . A 1
H9C H 0.0817 0.3841 0.6755 0.116 Uiso 1 1 calc R U . A 1
C1 C 0.2462(13) 0.7720(11) 0.6588(12) 0.070(5) Uani 1 1 d . . . A 1
C29 C 0.0201(14) 0.1533(11) 0.7658(16) 0.088(5) Uani 1 1 d . . . A 1
H29 H -0.0233 0.1428 0.8043 0.106 Uiso 1 1 calc R U . A 1
C2 C 0.2456(13) 0.8619(12) 0.6163(13) 0.085(5) Uani 1 1 d . . . A 1
H2 H 0.2939 0.8755 0.5835 0.103 Uiso 1 1 calc R U . A 1
C19 C 0.6413(14) 0.7287(14) 0.7892(13) 0.110(6) Uani 1 1 d . . . A 1
H19A H 0.5766 0.7699 0.7448 0.166 Uiso 1 1 calc R U . A 1
H19B H 0.6799 0.7102 0.7458 0.166 Uiso 1 1 calc R U . A 1
H19C H 0.6975 0.7599 0.8568 0.166 Uiso 1 1 calc R U . A 1
C4 C 0.0990(16) 0.9075(14) 0.674(2) 0.122(8) Uani 1 1 d . . . A 1
H4 H 0.0535 0.9538 0.6830 0.147 Uiso 1 1 calc R U . A 1
C13 C 0.288(2) 0.4508(15) 0.3287(15) 0.126(8) Uani 1 1 d . . . A 1
H13 H 0.2349 0.4272 0.2578 0.151 Uiso 1 1 calc R U . A 1
C21 C 0.4165(15) 0.2597(12) 0.6396(14) 0.086(5) Uani 1 1 d . . . A 1
H21 H 0.4915 0.2833 0.6887 0.103 Uiso 1 1 calc R U . A 1
C32 C 0.4974(18) -0.0621(11) 0.8835(12) 0.089(6) Uani 1 1 d . . . A 1
H32 H 0.4601 -0.1198 0.8699 0.106 Uiso 1 1 calc R U . A 1
C39 C 0.7313(14) 0.3807(15) 0.9718(17) 0.118(7) Uani 1 1 d . U . A 1
H39 H 0.7577 0.4420 0.9830 0.142 Uiso 1 1 calc R U . A 1
C15 C 0.4829(16) 0.4972(13) 0.4633(15) 0.099(6) Uani 1 1 d . . . A 1
H15 H 0.5624 0.5070 0.4828 0.118 Uiso 1 1 calc R U . A 1
C24 C 0.1924(16) 0.2025(13) 0.4965(13) 0.098(6) Uani 1 1 d . . . A 1
H24 H 0.1159 0.1813 0.4479 0.117 Uiso 1 1 calc R U . A 1
C12 C 0.2460(16) 0.4758(12) 0.3999(13) 0.098(6) Uani 1 1 d . . . A 1
H12 H 0.1654 0.4677 0.3772 0.117 Uiso 1 1 calc R U . A 1
C3 C 0.1737(19) 0.9283(12) 0.6236(18) 0.123(9) Uani 1 1 d . . . A 1
H3 H 0.1730 0.9877 0.5959 0.147 Uiso 1 1 calc R U . A 1
C14 C 0.409(3) 0.4593(16) 0.3585(15) 0.139(9) Uani 1 1 d . . . A 1
H14 H 0.4376 0.4402 0.3098 0.166 Uiso 1 1 calc R U . A 1
C23 C 0.271(2) 0.229(2) 0.4548(16) 0.129(8) Uani 1 1 d . . . A 1
H23 H 0.2443 0.2311 0.3771 0.155 Uiso 1 1 calc R U . A 1
C22 C 0.384(2) 0.2517(19) 0.5268(17) 0.131(9) Uani 1 1 d . . . A 1
H22 H 0.4395 0.2615 0.5008 0.157 Uiso 1 1 calc R U . A 1
C38 C 0.8076(17) 0.3109(16) 0.9877(18) 0.129(8) Uani 1 1 d . U . A 1
H38 H 0.8869 0.3239 1.0087 0.155 Uiso 1 1 calc R U . A 1
C33 C 0.6164(17) -0.0558(14) 0.9278(13) 0.086(5) Uani 1 1 d . . . A 1
H33 H 0.6633 -0.1091 0.9501 0.104 Uiso 1 1 calc R U . A 1
Cl1A Cl 0.9222(9) 0.5877(12) 0.8664(9) 0.082(4) Uiso 0.46(2) 1 d . . P B 1
O8A O 0.881(3) 0.566(3) 0.951(3) 0.137(13) Uiso 0.46(2) 1 d . . P B 1
O7A O 1.038(2) 0.529(2) 0.911(2) 0.100(9) Uiso 0.46(2) 1 d . . P B 1
O10A O 0.933(3) 0.668(2) 0.832(3) 0.131(12) Uiso 0.46(2) 1 d . . P B 1
O9A O 0.841(4) 0.552(3) 0.751(4) 0.183(16) Uiso 0.46(2) 1 d . . P B 1
Cl1B Cl 0.9306(11) 0.5507(14) 0.8809(12) 0.143(6) Uiso 0.54(2) 1 d G . P B 2
O7B O 1.012(2) 0.474(2) 0.931(3) 0.36(4) Uiso 0.54(2) 1 d G . P B 2
O8B O 0.935(2) 0.6104(19) 0.9694(18) 0.176(15) Uiso 0.54(2) 1 d G . P B 2
O10B O 0.964(3) 0.603(3) 0.808(3) 0.30(3) Uiso 0.54(2) 1 d G . P B 2
O9B O 0.8113(15) 0.5152(19) 0.815(2) 0.164(13) Uiso 0.54(2) 1 d G . P B 2
O15B O 0.732(5) 0.294(4) 0.663(5) 0.30(3) Uiso 0.54(2) 1 d . . P B 2
O15A O 0.645(3) 0.258(3) 0.540(3) 0.192(18) Uiso 0.46(2) 1 d . . P B 1

loop_
_atom_site_aniso_label
_atom_site_aniso_U_11
_atom_site_aniso_U_22
_atom_site_aniso_U_33
_atom_site_aniso_U_23
_atom_site_aniso_U_13
_atom_site_aniso_U_12
Co1 0.0543(9) 0.0454(10) 0.0387(9) -0.0009(8) 0.0171(7) 0.0052(8)
Co2 0.0516(9) 0.0514(11) 0.0405(9) 0.0059(9) 0.0179(7) -0.0002(9)
O3 0.037(4) 0.072(6) 0.036(4) -0.010(4) 0.014(4) -0.002(4)
O5 0.064(6) 0.049(6) 0.051(6) 0.013(5) 0.028(5) 0.013(4)
N2 0.063(6) 0.047(6) 0.044(6) 0.004(6) 0.032(5) 0.001(6)
O1 0.093(7) 0.047(6) 0.047(5) 0.014(4) 0.024(5) 0.003(5)
N5 0.069(8) 0.057(9) 0.043(6) 0.012(6) 0.019(5) 0.005(6)
O4 0.047(4) 0.070(7) 0.041(5) -0.006(5) 0.021(4) -0.008(4)
O2 0.068(6) 0.072(7) 0.041(5) -0.014(5) 0.016(5) -0.001(5)
N4 0.069(7) 0.054(7) 0.047(7) 0.006(6) 0.022(6) 0.002(6)
N1 0.036(5) 0.050(7) 0.049(6) -0.007(6) 0.010(4) 0.006(5)
N6 0.051(6) 0.064(8) 0.050(7) 0.016(6) 0.015(6) 0.001(6)
O6 0.082(6) 0.051(6) 0.058(6) 0.015(5) 0.036(5) 0.008(5)
N3 0.058(6) 0.074(8) 0.044(6) 0.007(7) 0.020(5) 0.003(7)
C26 0.064(9) 0.040(8) 0.058(9) -0.005(7) 0.019(8) 0.004(6)
C40 0.065(10) 0.073(12) 0.080(11) 0.020(9) 0.023(8) 0.003(8)
C10 0.064(9) 0.055(9) 0.029(7) 0.006(6) 0.021(6) 0.004(7)
C7 0.042(8) 0.098(14) 0.044(8) -0.018(8) 0.009(6) 0.015(8)
C34 0.074(11) 0.100(14) 0.071(11) 0.005(10) 0.043(9) 0.019(10)
C18 0.059(8) 0.073(10) 0.040(7) -0.013(7) 0.023(7) -0.005(7)
C8 0.051(8) 0.064(11) 0.061(9) 0.004(7) 0.023(7) 0.003(7)
C6 0.059(9) 0.045(11) 0.070(10) -0.012(7) 0.009(7) 0.010(7)
C16 0.091(11) 0.063(10) 0.044(8) 0.002(7) 0.040(8) 0.006(8)
C20 0.064(8) 0.047(8) 0.032(7) -0.003(6) 0.024(7) 0.004(6)
C30 0.047(8) 0.077(11) 0.078(11) 0.006(9) 0.011(8) -0.009(7)
C25 0.101(11) 0.056(11) 0.033(8) 0.005(7) 0.019(8) 0.018(8)
C17 0.064(9) 0.073(12) 0.075(10) -0.016(8) 0.039(8) -0.002(7)
C27 0.096(12) 0.062(11) 0.052(10) -0.004(8) 0.007(9) 0.002(8)
C28 0.074(11) 0.074(12) 0.074(12) 0.003(9) 0.008(10) -0.002(9)
C31 0.092(11) 0.059(11) 0.058(10) 0.011(8) 0.018(8) 0.001(9)
C36 0.053(8) 0.077(12) 0.058(9) 0.018(8) 0.029(7) 0.018(8)
C35 0.060(9) 0.075(12) 0.040(7) 0.014(8) 0.017(7) 0.021(8)
C5 0.075(11) 0.051(11) 0.116(14) -0.020(10) 0.021(10) 0.000(8)
C37 0.058(9) 0.097(15) 0.140(15) 0.035(13) 0.043(9) 0.021(10)
C11 0.093(11) 0.048(9) 0.040(8) -0.008(6) 0.027(8) 0.014(7)
C9 0.060(9) 0.066(11) 0.082(10) -0.006(9) 0.014(8) -0.001(7)
C1 0.053(9) 0.061(11) 0.052(9) -0.014(8) -0.012(7) 0.009(8)
C29 0.076(11) 0.073(12) 0.110(14) -0.001(10) 0.040(10) -0.019(8)
C2 0.075(10) 0.061(11) 0.079(11) 0.011(9) 0.003(8) -0.001(9)
C19 0.164(17) 0.102(14) 0.109(13) -0.058(14) 0.100(13) -0.070(15)
C4 0.077(14) 0.071(16) 0.16(2) -0.035(13) 0.011(12) 0.015(11)
C13 0.137(18) 0.15(2) 0.054(12) -0.043(12) 0.014(12) 0.031(15)
C21 0.096(12) 0.108(16) 0.068(11) 0.009(10) 0.051(10) 0.008(10)
C32 0.146(17) 0.052(11) 0.053(10) 0.000(8) 0.035(11) 0.009(10)
C39 0.052(10) 0.119(18) 0.156(18) 0.034(14) 0.026(11) -0.008(9)
C15 0.109(13) 0.117(16) 0.086(14) -0.022(12) 0.060(12) 0.020(11)
C24 0.112(13) 0.107(17) 0.048(10) -0.004(9) 0.016(9) 0.023(11)
C12 0.114(13) 0.102(14) 0.048(10) -0.026(9) 0.013(9) 0.014(10)
C3 0.093(15) 0.045(12) 0.155(19) -0.010(12) -0.003(13) 0.009(11)
C14 0.20(3) 0.14(2) 0.055(12) -0.027(13) 0.042(15) 0.033(19)
C23 0.18(2) 0.16(2) 0.066(13) 0.019(16) 0.071(15) 0.04(2)
C22 0.131(18) 0.20(3) 0.076(13) 0.044(16) 0.059(13) 0.033(18)
C38 0.069(12) 0.134(19) 0.17(2) 0.047(16) 0.048(13) -0.008(10)
C33 0.086(13) 0.103(16) 0.057(10) 0.005(10) 0.022(10) 0.041(11)

loop_
_atom_type_symbol
_atom_type_description
_atom_type_scat_dispersion_real
_atom_type_scat_dispersion_imag
_atom_type_scat_source
C C 0.0033 0.0016 'International Tables Vol C Tables 4.2.6.8 and 6.1.1.4'
H H 0.0000 0.0000 'International Tables Vol C Tables 4.2.6.8 and 6.1.1.4'
Cl Cl 0.1484 0.1585 'International Tables Vol C Tables 4.2.6.8 and 6.1.1.4'
Co Co 0.3494 0.9721 'International Tables Vol C Tables 4.2.6.8 and 6.1.1.4'
N N 0.0061 0.0033 'International Tables Vol C Tables 4.2.6.8 and 6.1.1.4'
O O 0.0106 0.0060 'International Tables Vol C Tables 4.2.6.8 and 6.1.1.4'

loop_
_geom_angle_atom_site_label_1
_geom_angle_atom_site_label_2
_geom_angle_atom_site_label_3
_geom_angle
_geom_angle_site_symmetry_1
_geom_angle_site_symmetry_3
N2 Co1 N1 172.4(4) . .
N2 Co1 O2 95.8(4) . .
N1 Co1 O2 91.0(4) . .
N2 Co1 O1 88.9(4) . .
N1 Co1 O1 94.3(5) . .
O2 Co1 O1 90.5(4) . .
N2 Co1 O5 91.5(4) . .
N1 Co1 O5 85.3(5) . .
O2 Co1 O5 89.2(4) . .
O1 Co1 O5 179.5(4) . .
N2 Co1 O3 84.8(4) . .
N1 Co1 O3 88.3(4) . .
O2 Co1 O3 179.2(4) . .
O1 Co1 O3 90.0(4) . .
O5 Co1 O3 90.3(4) . .
O4 Co2 O6 89.9(3) 2_647 .
O4 Co2 N6 99.0(4) 2_647 .
O6 Co2 N6 102.2(4) . .
O4 Co2 N5 89.8(4) 2_647 .
O6 Co2 N5 178.6(4) . .
N6 Co2 N5 76.4(4) . .
O4 Co2 N3 164.8(4) 2_647 .
O6 Co2 N3 90.0(4) . .
N6 Co2 N3 95.9(4) . .
N5 Co2 N3 90.6(4) . .
O4 Co2 N4 88.1(4) 2_647 .
O6 Co2 N4 82.3(4) . .
N6 Co2 N4 171.5(5) . .
N5 Co2 N4 99.1(4) . .
N3 Co2 N4 76.8(4) . .
C20 O3 Co1 114.1(7) . .
C10 O5 Co1 115.5(8) . .
C17 N2 C18 119.7(10) . .
C17 N2 Co1 125.1(9) . .
C18 N2 Co1 115.2(8) . .
C1 O1 Co1 124.0(10) . .
C35 N5 C31 119.6(13) . .
C35 N5 Co2 115.6(10) . .
C31 N5 Co2 124.7(10) . .
C20 O4 Co2 136.6(8) . 2_657
C11 O2 Co1 125.4(9) . .
C30 N4 C26 118.0(13) . .
C30 N4 Co2 126.1(9) . .
C26 N4 Co2 114.6(10) . .
C7 N1 C8 119.3(12) . .
C7 N1 Co1 126.9(11) . .
C8 N1 Co1 113.1(8) . .
C36 N6 C40 116.8(12) . .
C36 N6 Co2 116.4(9) . .
C40 N6 Co2 126.7(10) . .
C10 O6 Co2 139.3(9) . .
C21 N3 C25 119.9(12) . .
C21 N3 Co2 125.7(10) . .
C25 N3 Co2 114.4(9) . .
N4 C26 C27 122.7(15) . .
N4 C26 C25 116.1(12) . .
C27 C26 C25 121.1(14) . .
C39 C40 N6 122.6(16) . .
C39 C40 H40 118.7 . .
N6 C40 H40 118.7 . .
O6 C10 O5 123.9(12) . .
O6 C10 C8 120.3(13) . .
O5 C10 C8 115.8(12) . .
N1 C7 C6 123.3(14) . .
N1 C7 H7 118.4 . .
C6 C7 H7 118.4 . .
C33 C34 C35 119.2(16) . .
C33 C34 H34 120.4 . .
C35 C34 H34 120.4 . .
N2 C18 C19 112.4(10) . .
N2 C18 C20 106.7(10) . .
C19 C18 C20 112.0(12) . .
N2 C18 H18 108.6 . .
C19 C18 H18 108.6 . .
C20 C18 H18 108.6 . .
N1 C8 C10 108.4(11) . .
N1 C8 C9 111.9(11) . .
C10 C8 C9 109.6(11) . .
N1 C8 H8 109.0 . .
C10 C8 H8 109.0 . .
C9 C8 H8 109.0 . .
C5 C6 C1 118.9(16) . .
C5 C6 C7 118.2(17) . .
C1 C6 C7 122.8(13) . .
C15 C16 C17 119.5(15) . .
C15 C16 C11 119.1(14) . .
C17 C16 C11 121.1(13) . .
O4 C20 O3 123.7(11) . .
O4 C20 C18 117.3(11) . .
O3 C20 C18 119.0(10) . .
N4 C30 C29 124.2(15) . .
N4 C30 H30 117.9 . .
C29 C30 H30 117.9 . .
N3 C25 C24 120.7(16) . .
N3 C25 C26 117.2(11) . .
C24 C25 C26 122.1(16) . .
N2 C17 C16 126.6(13) . .
N2 C17 H17 116.7 . .
C16 C17 H17 116.7 . .
C26 C27 C28 118.1(14) . .
C26 C27 H27 121.0 . .
C28 C27 H27 121.0 . .
C29 C28 C27 119.7(15) . .
C29 C28 H28 120.2 . .
C27 C28 H28 120.2 . .
N5 C31 C32 121.8(16) . .
N5 C31 H31 119.1 . .
C32 C31 H31 119.1 . .
N6 C36 C37 122.9(15) . .
N6 C36 C35 113.9(12) . .
C37 C36 C35 123.2(15) . .
N5 C35 C34 121.0(16) . .
N5 C35 C36 117.5(13) . .
C34 C35 C36 121.5(15) . .
C6 C5 C4 122(2) . .
C6 C5 H5 118.9 . .
C4 C5 H5 118.9 . .
C36 C37 C38 118.1(17) . .
C36 C37 H37 121.0 . .
C38 C37 H37 121.0 . .
O2 C11 C16 125.6(12) . .
O2 C11 C12 118.0(15) . .
C16 C11 C12 116.3(14) . .
C8 C9 H9A 109.5 . .
C8 C9 H9B 109.5 . .
H9A C9 H9B 109.5 . .
C8 C9 H9C 109.5 . .
H9A C9 H9C 109.5 . .
H9B C9 H9C 109.5 . .
O1 C1 C2 115.7(17) . .
O1 C1 C6 124.2(14) . .
C2 C1 C6 119.9(15) . .
C28 C29 C30 117.3(16) . .
C28 C29 H29 121.3 . .
C30 C29 H29 121.3 . .
C3 C2 C1 119.4(19) . .
C3 C2 H2 120.3 . .
C1 C2 H2 120.3 . .
C18 C19 H19A 109.5 . .
C18 C19 H19B 109.5 . .
H19A C19 H19B 109.5 . .
C18 C19 H19C 109.5 . .
H19A C19 H19C 109.5 . .
H19B C19 H19C 109.5 . .
C5 C4 C3 118.9(19) . .
C5 C4 H4 120.5 . .
C3 C4 H4 120.5 . .
C12 C13 C14 121.7(17) . .
C12 C13 H13 119.2 . .
C14 C13 H13 119.2 . .
N3 C21 C22 122.4(17) . .
N3 C21 H21 118.8 . .
C22 C21 H21 118.8 . .
C33 C32 C31 118.4(17) . .
C33 C32 H32 120.8 . .
C31 C32 H32 120.8 . .
C38 C39 C40 119(2) . .
C38 C39 H39 120.3 . .
C40 C39 H39 120.3 . .
C14 C15 C16 123.2(19) . .
C14 C15 H15 118.4 . .
C16 C15 H15 118.4 . .
C25 C24 C23 117.9(18) . .
C25 C24 H24 121.1 . .
C23 C24 H24 121.1 . .
C13 C12 C11 122.4(18) . .
C13 C12 H12 118.8 . .
C11 C12 H12 118.8 . .
C2 C3 C4 120.4(19) . .
C2 C3 H3 119.8 . .
C4 C3 H3 119.8 . .
C15 C14 C13 117(2) . .
C15 C14 H14 121.4 . .
C13 C14 H14 121.4 . .
C22 C23 C24 120.4(18) . .
C22 C23 H23 119.8 . .
C24 C23 H23 119.8 . .
C23 C22 C21 118.1(19) . .
C23 C22 H22 121.0 . .
C21 C22 H22 121.0 . .
C39 C38 C37 120.1(17) . .
C39 C38 H38 120.0 . .
C37 C38 H38 120.0 . .
C32 C33 C34 119.5(16) . .
C32 C33 H33 120.2 . .
C34 C33 H33 120.2 . .
O10A Cl1A O8A 127(2) . .
O10A Cl1A O9A 94(2) . .
O8A Cl1A O9A 113(2) . .
O10A Cl1A O7A 112.7(19) . .
O8A Cl1A O7A 102.0(17) . .
O9A Cl1A O7A 106.3(19) . .
O9B Cl1B O8B 109.4 . .
O9B Cl1B O7B 109.5 . .
O8B Cl1B O7B 109.5 . .
O9B Cl1B O10B 109.5 . .
O8B Cl1B O10B 109.5 . .
O7B Cl1B O10B 109.5 . .

loop_
_geom_bond_atom_site_label_1
_geom_bond_atom_site_label_2
_geom_bond_distance
_geom_bond_site_symmetry_2
Co1 N2 1.870(9) .
Co1 N1 1.871(9) .
Co1 O2 1.872(9) .
Co1 O1 1.878(9) .
Co1 O5 1.906(8) .
Co1 O3 1.930(7) .
Co2 O4 2.069(8) 2_647
Co2 O6 2.084(9) .
Co2 N6 2.121(11) .
Co2 N5 2.125(12) .
Co2 N3 2.148(10) .
Co2 N4 2.164(12) .
O3 C20 1.276(13) .
O5 C10 1.284(14) .
N2 C17 1.292(15) .
N2 C18 1.471(14) .
O1 C1 1.327(16) .
N5 C35 1.311(15) .
N5 C31 1.318(18) .
O4 C20 1.265(12) .
O4 Co2 2.069(8) 2_657
O2 C11 1.299(16) .
N4 C30 1.301(17) .
N4 C26 1.332(15) .
N1 C7 1.273(16) .
N1 C8 1.459(16) .
N6 C36 1.343(15) .
N6 C40 1.382(18) .
O6 C10 1.248(14) .
N3 C21 1.330(16) .
N3 C25 1.342(16) .
C26 C27 1.383(19) .
C26 C25 1.472(19) .
C40 C39 1.353(19) .
C40 H40 0.9300 .
C10 C8 1.520(17) .
C7 C6 1.44(2) .
C7 H7 0.9300 .
C34 C33 1.36(2) .
C34 C35 1.41(2) .
C34 H34 0.9300 .
C18 C19 1.49(2) .
C18 C20 1.506(16) .
C18 H18 0.9800 .
C8 C9 1.533(17) .
C8 H8 0.9800 .
C6 C5 1.36(2) .
C6 C1 1.42(2) .
C16 C15 1.39(2) .
C16 C17 1.415(18) .
C16 C11 1.426(19) .
C30 C29 1.403(18) .
C30 H30 0.9300 .
C25 C24 1.374(19) .
C17 H17 0.9300 .
C27 C28 1.39(2) .
C27 H27 0.9300 .
C28 C29 1.36(2) .
C28 H28 0.9300 .
C31 C32 1.41(2) .
C31 H31 0.9300 .
C36 C37 1.369(17) .
C36 C35 1.47(2) .
C5 C4 1.37(2) .
C5 H5 0.9300 .
C37 C38 1.40(3) .
C37 H37 0.9300 .
C11 C12 1.428(19) .
C9 H9A 0.9600 .
C9 H9B 0.9600 .
C9 H9C 0.9600 .
C1 C2 1.41(2) .
C29 H29 0.9300 .
C2 C3 1.36(2) .
C2 H2 0.9300 .
C19 H19A 0.9600 .
C19 H19B 0.9600 .
C19 H19C 0.9600 .
C4 C3 1.43(3) .
C4 H4 0.9300 .
C13 C12 1.34(2) .
C13 C14 1.40(3) .
C13 H13 0.9300 .
C21 C22 1.37(2) .
C21 H21 0.9300 .
C32 C33 1.35(2) .
C32 H32 0.9300 .
C39 C38 1.34(3) .
C39 H39 0.9300 .
C15 C14 1.38(2) .
C15 H15 0.9300 .
C24 C23 1.41(2) .
C24 H24 0.9300 .
C12 H12 0.9300 .
C3 H3 0.9300 .
C14 H14 0.9300 .
C23 C22 1.34(3) .
C23 H23 0.9300 .
C22 H22 0.9300 .
C38 H38 0.9300 .
C33 H33 0.9300 .
Cl1A O10A 1.28(3) .
Cl1A O8A 1.48(3) .
Cl1A O9A 1.48(4) .
Cl1A O7A 1.55(3) .
Cl1B O9B 1.4420 .
Cl1B O8B 1.4424 .
Cl1B O7B 1.4425 .
Cl1B O10B 1.4427 .
